data_1519185
loop_
_publ_author_name
'Pelter, Andy'
'Hibbs, Dai E.'
'Hursthouse, Michael B'

_publ_section_title
;
 C26H26BrNO
;
_journal_name_full 'Crystal Structure Report Archive'
_journal_page_first 791
_journal_year 1997
_chemical_formula_sum 'C26 H26 Br N O'
_chemical_formula_weight 448.39
_space_group_IT_number 19
_symmetry_cell_setting orthorhombic
_symmetry_space_group_name_Hall 'P 2ac 2ab'
_symmetry_space_group_name_H-M 'P 21 21 21'
_atom_sites_solution_hydrogens geom
_atom_sites_solution_primary direct
_atom_sites_solution_secondary difmap
_cell_angle_alpha 90.00
_cell_angle_beta 90.00
_cell_angle_gamma 90.00
_cell_formula_units_Z 4
_cell_length_a 8.028(3)
_cell_length_b 10.396(2)
_cell_length_c 24.955(2)
_cell_measurement_temperature 293(2)
_cell_measurement_theta_max 25.03
_cell_measurement_theta_min 2.12
_cell_volume 2082.7(9)
_computing_structure_refinement 'SHELXL-92 (Sheldrick, 1993)'
_computing_structure_solution 'SHELXS-86 (Sheldrick, 1990)'
_diffrn_ambient_temperature 293(2)
_diffrn_radiation_monochromator graphite
_diffrn_radiation_source 'fine-focus sealed tube'
_diffrn_radiation_type MoK\a
_diffrn_radiation_wavelength 0.71069
_diffrn_reflns_av_R_equivalents 0.0790
_diffrn_reflns_av_sigmaI/netI 0.2683
_diffrn_reflns_limit_h_max 9
_diffrn_reflns_limit_h_min -8
_diffrn_reflns_limit_k_max 12
_diffrn_reflns_limit_k_min -8
_diffrn_reflns_limit_l_max 26
_diffrn_reflns_limit_l_min -27
_diffrn_reflns_number 8160
_diffrn_reflns_theta_max 25.03
_diffrn_reflns_theta_min 2.12
_exptl_absorpt_coefficient_mu 1.991
_exptl_crystal_density_diffrn 1.430
_exptl_crystal_F_000 928
_exptl_crystal_size_max 0.08
_exptl_crystal_size_mid 0.06
_exptl_crystal_size_min 0.05
_refine_diff_density_max 0.259
_refine_diff_density_min -0.254
_refine_diff_density_rms 0.049
_refine_ls_abs_structure_details 'Flack H D (1983), Acta Cryst. A39, 876-881'
_refine_ls_abs_structure_Flack 0.277(13)
_refine_ls_extinction_method none
_refine_ls_goodness_of_fit_all 0.470
_refine_ls_goodness_of_fit_obs 0.654
_refine_ls_matrix_type full
_refine_ls_number_parameters 264
_refine_ls_number_reflns 3192
_refine_ls_number_restraints 0
_refine_ls_restrained_S_all 0.470
_refine_ls_restrained_S_obs 0.654
_refine_ls_R_factor_all 0.1004
_refine_ls_R_factor_obs 0.0327
_refine_ls_structure_factor_coef Fsqd
_refine_ls_weighting_scheme 'calc w=1/[\s^2^(Fo^2^)+(0.0000P)^2^+0.0000P] where P=(Fo^2^+2Fc^2^)/3'
_refine_ls_wR_factor_all 0.0584
_refine_ls_wR_factor_obs 0.0468
_reflns_number_observed 1229
_reflns_number_total 3192
_reflns_observed_criterion >2sigma(I)
_cod_data_source_file eCrystal-791.cif
_cod_data_source_block s92
_cod_depositor_comments
;
Citation :
Pelter, Andy and Hibbs, Dai E. and Hursthouse, Michael B. (1997) 
University of Southampton, Crystal Structure Report Archive.

More at:
http://ecrystals.chem.soton.ac.uk/791/

The following automatic conversions were performed:

'_symmetry_cell_setting' value 'Orthorhombic' changed to
'orthorhombic' according to the built-in table from CIF Core
dictionary named 'cif_core.dic' version 2.4.1 from 2010-06-29.

Automatic conversion script
Id: cif_fix_values 3105 2015-03-04 15:46:00Z robertas 
;
_cod_original_sg_symbol_H-M P2(1)2(1)2(1)
_cod_database_code 1519185

loop_
_symmetry_equiv_pos_as_xyz
'x, y, z'
'-x+1/2, -y, z+1/2'
'-x, y+1/2, -z+1/2'
'x+1/2, -y+1/2, -z'

loop_
_atom_site_aniso_label
_atom_site_aniso_U_11
_atom_site_aniso_U_22
_atom_site_aniso_U_33
_atom_site_aniso_U_23
_atom_site_aniso_U_13
_atom_site_aniso_U_12
Br1 0.0585(4) 0.0492(4) 0.0540(4) 0.0078(6) -0.0122(4) -0.0203(6)
O1 0.045(3) 0.041(3) 0.037(3) -0.005(2) 0.009(2) 0.008(2)
N1 0.023(3) 0.032(4) 0.025(4) -0.001(3) 0.002(2) 0.004(3)
C1 0.023(4) 0.032(5) 0.031(5) 0.005(4) 0.004(3) -0.003(3)
C2 0.025(4) 0.021(4) 0.046(6) 0.016(4) 0.010(3) -0.002(3)
C3 0.032(4) 0.024(4) 0.047(5) 0.017(3) 0.002(4) 0.007(4)
C4 0.044(4) 0.030(4) 0.047(6) -0.021(4) 0.017(4) -0.012(3)
C5 0.034(4) 0.030(4) 0.034(5) 0.010(4) 0.001(3) -0.010(3)
C6 0.022(4) 0.034(5) 0.032(5) 0.000(4) 0.008(3) -0.001(3)
C7 0.029(4) 0.046(4) 0.046(5) 0.015(4) 0.002(4) 0.008(4)
C8 0.040(4) 0.045(5) 0.062(7) 0.022(5) -0.018(4) -0.009(4)
C9 0.023(4) 0.046(5) 0.045(6) 0.016(4) -0.008(3) -0.009(4)
C10 0.027(4) 0.022(3) 0.040(5) 0.008(3) -0.001(3) -0.000(3)
C11 0.033(4) 0.023(3) 0.042(5) 0.013(3) 0.007(4) -0.002(3)
C12 0.033(4) 0.031(4) 0.035(5) 0.009(3) 0.003(4) -0.021(4)
C13 0.037(4) 0.036(5) 0.057(7) 0.009(5) 0.008(4) -0.018(4)
C14 0.017(4) 0.037(5) 0.075(7) -0.002(5) 0.010(4) -0.003(3)
C15 0.054(5) 0.041(5) 0.037(6) -0.004(4) 0.011(4) -0.016(4)
C16 0.047(4) 0.030(5) 0.047(6) -0.000(4) 0.006(4) -0.017(4)
C17 0.031(4) 0.022(4) 0.043(5) -0.002(3) -0.003(3) 0.000(3)
C18 0.020(4) 0.038(5) 0.029(5) 0.005(4) -0.003(3) -0.000(3)
C19 0.034(4) 0.033(4) 0.029(5) 0.002(4) 0.000(3) -0.011(3)
C20 0.049(4) 0.033(4) 0.031(5) 0.007(3) 0.001(3) -0.008(3)
C21 0.044(4) 0.046(5) 0.020(5) 0.005(4) -0.003(4) 0.004(4)
C22 0.063(4) 0.060(6) 0.031(4) -0.008(4) -0.008(4) 0.027(5)
C23 0.045(5) 0.086(8) 0.042(7) -0.001(5) -0.007(4) 0.031(5)
C24 0.043(5) 0.072(7) 0.048(7) 0.013(5) -0.010(4) -0.010(5)
C25 0.053(4) 0.048(4) 0.030(5) 0.004(3) 0.004(4) -0.007(5)
C26 0.040(4) 0.040(5) 0.037(6) 0.008(4) 0.007(4) 0.014(4)

loop_
_atom_site_label
_atom_site_type_symbol
_atom_site_fract_x
_atom_site_fract_y
_atom_site_fract_z
_atom_site_U_iso_or_equiv
_atom_site_thermal_displace_type
_atom_site_occupancy
_atom_site_calc_flag
_atom_site_refinement_flags
_atom_site_disorder_group
Br1 Br 0.48437(7) 0.74871(9) 0.15878(3) 0.0539(2) Uani 1 d . .
O1 O 0.5555(4) 1.0484(4) 0.2153(2) 0.0408(13) Uani 1 d . .
N1 N 0.6815(5) 1.0357(5) 0.1342(2) 0.0269(14) Uani 1 d . .
C1 C 0.7660(7) 0.9640(6) 0.0935(3) 0.029(2) Uani 1 d . .
C2 C 0.9206(7) 0.9052(6) 0.1028(3) 0.031(2) Uani 1 d . .
C3 C 0.9774(7) 0.8230(5) 0.0628(3) 0.034(2) Uani 1 d . .
H3 H 1.0623(7) 0.7651(5) 0.0705(3) 0.041 Uiso 1 calc R .
C4 C 0.9107(7) 0.8256(6) 0.0125(3) 0.040(2) Uani 1 d . .
H4 H 0.9504(7) 0.7682(6) -0.0130(3) 0.048 Uiso 1 calc R .
C5 C 0.7841(7) 0.9121(6) -0.0018(3) 0.032(2) Uani 1 d . .
C6 C 0.7041(7) 0.9692(6) 0.0412(3) 0.029(2) Uani 1 d . .
H6 H 0.6049(7) 1.0128(6) 0.0351(3) 0.035 Uiso 1 calc R .
C7 C 1.0344(6) 0.9466(5) 0.1476(3) 0.040(2) Uani 1 d . .
H7A H 1.0819(6) 0.8708(5) 0.1643(3) 0.048 Uiso 1 calc R .
H7B H 0.9695(6) 0.9916(5) 0.1745(3) 0.048 Uiso 1 calc R .
C8 C 1.1808(7) 1.0373(7) 0.1281(3) 0.049(2) Uani 1 d . .
H8A H 1.1888(7) 1.1102(7) 0.1522(3) 0.059 Uiso 1 calc R .
H8B H 1.2849(7) 0.9902(7) 0.1301(3) 0.059 Uiso 1 calc R .
C9 C 1.1578(7) 1.0863(6) 0.0717(3) 0.038(2) Uani 1 d . .
C10 C 1.0370(6) 1.1774(5) 0.0604(2) 0.030(2) Uani 1 d . .
H10 H 1.0018(6) 1.2336(5) 0.0871(2) 0.036 Uiso 1 calc R .
C11 C 0.9695(7) 1.1850(5) 0.0106(3) 0.033(2) Uani 1 d . .
H11 H 0.8911(7) 1.2485(5) 0.0033(3) 0.040 Uiso 1 calc R .
C12 C 1.0153(8) 1.0996(5) -0.0299(2) 0.033(2) Uani 1 d . .
C13 C 1.1576(8) 1.0276(6) -0.0229(3) 0.043(2) Uani 1 d . .
H13 H 1.2063(8) 0.9844(6) -0.0516(3) 0.052 Uiso 1 calc R .
C14 C 1.2269(7) 1.0212(6) 0.0283(3) 0.043(2) Uani 1 d . .
H14 H 1.3222(7) 0.9720(6) 0.0337(3) 0.052 Uiso 1 calc R .
C15 C 0.8956(7) 1.0676(6) -0.0747(3) 0.044(2) Uani 1 d . .
H15A H 0.9582(7) 1.0387(6) -0.1057(3) 0.053 Uiso 1 calc R .
H15B H 0.8351(7) 1.1446(6) -0.0848(3) 0.053 Uiso 1 calc R .
C16 C 0.7661(7) 0.9586(6) -0.0578(3) 0.041(2) Uani 1 d . .
H16A H 0.6542(7) 0.9918(6) -0.0625(3) 0.050 Uiso 1 calc R .
H16B H 0.7791(7) 0.8860(6) -0.0819(3) 0.050 Uiso 1 calc R .
C17 C 0.6141(6) 1.1633(5) 0.1207(2) 0.032(2) Uani 1 d . .
H17A H 0.5149(20) 1.1534(5) 0.0996(9) 0.048 Uiso 1 calc R .
H17B H 0.6955(15) 1.2109(11) 0.1006(10) 0.048 Uiso 1 calc R .
H17C H 0.5880(31) 1.2090(11) 0.1531(2) 0.048 Uiso 1 calc R .
C18 C 0.6324(7) 0.9860(6) 0.1827(3) 0.029(2) Uani 1 d . .
C19 C 0.6641(7) 0.8442(6) 0.1936(2) 0.032(2) Uani 1 d . .
H19 H 0.7701(7) 0.8198(6) 0.1770(2) 0.039 Uiso 1 calc R .
C20 C 0.6726(6) 0.8146(5) 0.2527(2) 0.037(2) Uani 1 d . .
H20A H 0.5819(6) 0.8580(5) 0.2709(2) 0.045 Uiso 1 calc R .
H20B H 0.6587(6) 0.7227(5) 0.2580(2) 0.045 Uiso 1 calc R .
C21 C 0.8364(8) 0.8567(8) 0.2769(3) 0.037(2) Uani 1 d . .
C22 C 0.9762(9) 0.7816(6) 0.2696(2) 0.051(2) Uani 1 d . .
H22 H 0.9678(9) 0.7027(6) 0.2524(2) 0.061 Uiso 1 calc R .
C23 C 1.1283(8) 0.8239(8) 0.2880(3) 0.058(3) Uani 1 d . .
H23 H 1.2226(8) 0.7738(8) 0.2824(3) 0.069 Uiso 1 calc R .
C24 C 1.1426(9) 0.9386(8) 0.3144(3) 0.054(3) Uani 1 d . .
H24 H 1.2464(9) 0.9669(8) 0.3260(3) 0.065 Uiso 1 calc R .
C25 C 1.0050(9) 1.0110(6) 0.3237(2) 0.044(2) Uani 1 d . .
H25 H 1.0141(9) 1.0867(6) 0.3433(2) 0.053 Uiso 1 calc R .
C26 C 0.8520(8) 0.9734(7) 0.3044(3) 0.039(2) Uani 1 d . .
H26 H 0.7592(8) 1.0255(7) 0.3096(3) 0.047 Uiso 1 calc R .

loop_
_atom_type_symbol
_atom_type_description
_atom_type_scat_dispersion_real
_atom_type_scat_dispersion_imag
_atom_type_scat_source
C C 0.0033 0.0016 'International Tables Vol C Tables 4.2.6.8 and 6.1.1.4'
H H 0.0000 0.0000 'International Tables Vol C Tables 4.2.6.8 and 6.1.1.4'
N N 0.0061 0.0033 'International Tables Vol C Tables 4.2.6.8 and 6.1.1.4'
O O 0.0106 0.0060 'International Tables Vol C Tables 4.2.6.8 and 6.1.1.4'
Br Br -0.2901 2.4595 'International Tables Vol C Tables 4.2.6.8 and 6.1.1.4'

loop_
_geom_angle_atom_site_label_1
_geom_angle_atom_site_label_2
_geom_angle_atom_site_label_3
_geom_angle
_geom_angle_site_symmetry_1
_geom_angle_site_symmetry_3
C18 N1 C1 124.4(5) . .
C18 N1 C17 115.8(5) . .
C1 N1 C17 118.8(5) . .
C6 C1 C2 119.0(6) . .
C6 C1 N1 118.3(5) . .
C2 C1 N1 121.9(6) . .
C3 C2 C1 116.1(6) . .
C3 C2 C7 120.6(6) . .
C1 C2 C7 122.3(6) . .
C4 C3 C2 121.2(6) . .
C3 C4 C5 122.1(6) . .
C6 C5 C4 114.3(7) . .
C6 C5 C16 123.0(6) . .
C4 C5 C16 121.3(7) . .
C5 C6 C1 122.9(6) . .
C2 C7 C8 113.1(5) . .
C9 C8 C7 113.4(5) . .
C10 C9 C14 117.0(7) . .
C10 C9 C8 120.4(7) . .
C14 C9 C8 120.8(6) . .
C11 C10 C9 120.3(6) . .
C10 C11 C12 121.4(6) . .
C13 C12 C11 118.3(6) . .
C13 C12 C15 120.0(6) . .
C11 C12 C15 120.5(6) . .
C12 C13 C14 118.1(7) . .
C9 C14 C13 122.0(7) . .
C12 C15 C16 112.0(5) . .
C5 C16 C15 114.7(5) . .
O1 C18 N1 122.5(6) . .
O1 C18 C19 119.0(6) . .
N1 C18 C19 118.4(6) . .
C20 C19 C18 112.4(5) . .
C20 C19 Br1 111.3(4) . .
C18 C19 Br1 106.8(4) . .
C21 C20 C19 111.8(5) . .
C22 C21 C26 118.8(6) . .
C22 C21 C20 119.5(7) . .
C26 C21 C20 121.6(6) . .
C23 C22 C21 119.8(6) . .
C24 C23 C22 120.9(7) . .
C23 C24 C25 119.9(7) . .
C24 C25 C26 120.6(6) . .
C25 C26 C21 119.8(6) . .

loop_
_geom_bond_atom_site_label_1
_geom_bond_atom_site_label_2
_geom_bond_distance
_geom_bond_site_symmetry_2
Br1 C19 1.955(5) .
O1 C18 1.212(6) .
N1 C18 1.373(7) .
N1 C1 1.431(7) .
N1 C17 1.472(6) .
C1 C6 1.396(8) .
C1 C2 1.403(7) .
C2 C3 1.390(7) .
C2 C7 1.507(8) .
C3 C4 1.365(8) .
C4 C5 1.403(7) .
C5 C6 1.385(8) .
C5 C16 1.485(9) .
C7 C8 1.583(7) .
C8 C9 1.509(8) .
C9 C10 1.384(7) .
C9 C14 1.391(8) .
C10 C11 1.359(7) .
C11 C12 1.394(7) .
C12 C13 1.377(8) .
C12 C15 1.513(7) .
C13 C14 1.396(9) .
C15 C16 1.595(7) .
C18 C19 1.520(7) .
C19 C20 1.508(7) .
C20 C21 1.512(8) .
C21 C22 1.379(7) .
C21 C26 1.400(9) .
C22 C23 1.376(8) .
C23 C24 1.367(10) .
C24 C25 1.357(8) .
C25 C26 1.376(7) .

loop_
_geom_torsion_atom_site_label_1
_geom_torsion_atom_site_label_2
_geom_torsion_atom_site_label_3
_geom_torsion_atom_site_label_4
_geom_torsion
_geom_torsion_site_symmetry_1
_geom_torsion_site_symmetry_2
_geom_torsion_site_symmetry_3
_geom_torsion_site_symmetry_4
C18 N1 C1 C6 130.0(6) . . . .
C17 N1 C1 C6 -38.1(8) . . . .
C18 N1 C1 C2 -59.6(8) . . . .
C17 N1 C1 C2 132.3(5) . . . .
C6 C1 C2 C3 -18.9(8) . . . .
N1 C1 C2 C3 170.7(5) . . . .
C6 C1 C2 C7 149.8(6) . . . .
N1 C1 C2 C7 -20.6(9) . . . .
C1 C2 C3 C4 16.7(8) . . . .
C7 C2 C3 C4 -152.2(6) . . . .
C2 C3 C4 C5 1.0(9) . . . .
C3 C4 C5 C6 -15.9(8) . . . .
C3 C4 C5 C16 151.1(6) . . . .
C4 C5 C6 C1 13.4(9) . . . .
C16 C5 C6 C1 -153.4(6) . . . .
C2 C1 C6 C5 3.8(9) . . . .
N1 C1 C6 C5 174.6(5) . . . .
C3 C2 C7 C8 68.0(7) . . . .
C1 C2 C7 C8 -100.2(7) . . . .
C2 C7 C8 C9 11.9(8) . . . .
C7 C8 C9 C10 71.5(8) . . . .
C7 C8 C9 C14 -93.0(7) . . . .
C14 C9 C10 C11 11.4(8) . . . .
C8 C9 C10 C11 -153.6(6) . . . .
C9 C10 C11 C12 2.1(8) . . . .
C10 C11 C12 C13 -15.5(8) . . . .
C10 C11 C12 C15 152.7(5) . . . .
C11 C12 C13 C14 14.5(9) . . . .
C15 C12 C13 C14 -153.8(6) . . . .
C10 C9 C14 C13 -12.1(10) . . . .
C8 C9 C14 C13 152.8(6) . . . .
C12 C13 C14 C9 -0.9(10) . . . .
C13 C12 C15 C16 85.3(7) . . . .
C11 C12 C15 C16 -82.7(7) . . . .
C6 C5 C16 C15 88.2(7) . . . .
C4 C5 C16 C15 -77.7(7) . . . .
C12 C15 C16 C5 1.4(8) . . . .
C1 N1 C18 O1 -177.1(6) . . . .
C17 N1 C18 O1 -8.7(8) . . . .
C1 N1 C18 C19 -2.1(8) . . . .
C17 N1 C18 C19 166.3(5) . . . .
O1 C18 C19 C20 -28.6(8) . . . .
N1 C18 C19 C20 156.2(5) . . . .
O1 C18 C19 Br1 93.8(6) . . . .
N1 C18 C19 Br1 -81.4(5) . . . .
C18 C19 C20 C21 -76.2(7) . . . .
Br1 C19 C20 C21 164.0(4) . . . .
C19 C20 C21 C22 -78.7(8) . . . .
C19 C20 C21 C26 98.1(8) . . . .
C26 C21 C22 C23 -1.8(10) . . . .
C20 C21 C22 C23 175.1(7) . . . .
C21 C22 C23 C24 1.3(12) . . . .
C22 C23 C24 C25 1.3(13) . . . .
C23 C24 C25 C26 -3.4(11) . . . .
C24 C25 C26 C21 2.8(10) . . . .
C22 C21 C26 C25 -0.3(11) . . . .
C20 C21 C26 C25 -177.0(5) . . . .
